data_4081787
loop_
_publ_author_name
'Uhl, Werner'
'Tannert, Jens'
'Layh, Marcus'
'Hepp, Alexander'
'Grimme, Stefan'
'Risthaus, Tobias'

_publ_section_title
;
 Cooperative Ge--N Bond Activation in Hydrogallation Products of
 Alkynyl(diethylamino)germanes (Et2N)nGe(C\\tb CtBu)4--n
;
_journal_issue 22
_journal_name_full Organometallics
_journal_page_first 6770
_journal_paper_doi 10.1021/om400543v
_journal_volume 32
_journal_year 2013
_chemical_formula_sum 'C33 H58 Al F Ge N'
_chemical_formula_weight 587.37
_chemical_name_systematic
; 
 ? 
;
_space_group_IT_number 2
_symmetry_cell_setting triclinic
_symmetry_space_group_name_Hall '-P 1'
_symmetry_space_group_name_H-M 'P -1'
_atom_sites_solution_hydrogens geom
_atom_sites_solution_primary direct
_atom_sites_solution_secondary difmap
_audit_creation_method SHELXL-97
_cell_angle_alpha 90.675(5)
_cell_angle_beta 97.831(5)
_cell_angle_gamma 98.747(5)
_cell_formula_units_Z 2
_cell_length_a 9.7221(18)
_cell_length_b 10.986(2)
_cell_length_c 17.117(3)
_cell_measurement_reflns_used 9833
_cell_measurement_temperature 153(2)
_cell_measurement_theta_max 30.15
_cell_measurement_theta_min 2.62
_cell_volume 1789.1(6)
_computing_cell_refinement 'SAINT V8.18C (Bruker AXS Inc.)'
_computing_data_collection 'APEX2 v2012.2-0'
_computing_data_reduction 'SAINT V8.18C (Bruker AXS Inc.)'
_computing_molecular_graphics 'Bruker SHELXTL'
_computing_publication_material 'Bruker SHELXTL'
_computing_structure_refinement 'SHELXL-97 (Sheldrick, 2008)'
_computing_structure_solution 'SHELXS-97 (Sheldrick, 2008)'
_diffrn_ambient_temperature 153(2)
_diffrn_measured_fraction_theta_full 0.984
_diffrn_measured_fraction_theta_max 0.984
_diffrn_measurement_device_type 'Photon 100 CMOS-detector'
_diffrn_measurement_method 'omega scans'
_diffrn_radiation_monochromator 'Venture Mo multilayer optic'
_diffrn_radiation_source microsource
_diffrn_radiation_type MoK\a
_diffrn_radiation_wavelength 0.71073
_diffrn_reflns_av_R_equivalents 0.0191
_diffrn_reflns_av_sigmaI/netI 0.0199
_diffrn_reflns_limit_h_max 13
_diffrn_reflns_limit_h_min -13
_diffrn_reflns_limit_k_max 15
_diffrn_reflns_limit_k_min -15
_diffrn_reflns_limit_l_max 24
_diffrn_reflns_limit_l_min -23
_diffrn_reflns_number 28551
_diffrn_reflns_theta_full 30.16
_diffrn_reflns_theta_max 30.16
_diffrn_reflns_theta_min 2.14
_exptl_absorpt_coefficient_mu 0.905
_exptl_absorpt_correction_T_max 0.7605
_exptl_absorpt_correction_T_min 0.6705
_exptl_absorpt_correction_type empirical
_exptl_absorpt_process_details SADABS
_exptl_crystal_colour colourless
_exptl_crystal_density_diffrn 1.090
_exptl_crystal_density_method 'not measured'
_exptl_crystal_description block
_exptl_crystal_F_000 634
_exptl_crystal_size_max 0.48
_exptl_crystal_size_mid 0.36
_exptl_crystal_size_min 0.32
_refine_diff_density_max 0.478
_refine_diff_density_min -0.393
_refine_diff_density_rms 0.061
_refine_ls_extinction_method none
_refine_ls_goodness_of_fit_ref 1.035
_refine_ls_hydrogen_treatment constr
_refine_ls_matrix_type full
_refine_ls_number_parameters 391
_refine_ls_number_reflns 10433
_refine_ls_number_restraints 48
_refine_ls_restrained_S_all 1.037
_refine_ls_R_factor_all 0.0304
_refine_ls_R_factor_gt 0.0279
_refine_ls_shift/su_max 0.001
_refine_ls_shift/su_mean 0.000
_refine_ls_structure_factor_coef Fsqd
_refine_ls_weighting_details 'calc w=1/[\s^2^(Fo^2^)+(0.0447P)^2^+0.4321P] where P=(Fo^2^+2Fc^2^)/3'
_refine_ls_weighting_scheme calc
_refine_ls_wR_factor_gt 0.0753
_refine_ls_wR_factor_ref 0.0771
_reflns_number_gt 9745
_reflns_number_total 10433
_reflns_threshold_expression >2sigma(I)
_cod_data_source_file om400543v_si_002.cif
_cod_data_source_block sad
_cod_original_sg_symbol_H-M P-1
_cod_database_code 4081787

loop_
_symmetry_equiv_pos_as_xyz
'x, y, z'
'-x, -y, -z'

loop_
_atom_site_label
_atom_site_type_symbol
_atom_site_fract_x
_atom_site_fract_y
_atom_site_fract_z
_atom_site_U_iso_or_equiv
_atom_site_adp_type
_atom_site_occupancy
_atom_site_symmetry_multiplicity
_atom_site_calc_flag
_atom_site_refinement_flags
_atom_site_disorder_assembly
_atom_site_disorder_group
Ge1 Ge 0.141703(10) 0.195582(9) 0.288136(6) 0.01990(4) Uani 1 1 d . . .
C11 C 0.03575(12) 0.05392(10) 0.23369(7) 0.0278(2) Uani 1 1 d . . .
C12 C -0.02501(12) -0.03508(10) 0.19572(7) 0.0275(2) Uani 1 1 d . A .
C13 C -0.09822(14) -0.14217(11) 0.14599(7) 0.0317(2) Uani 1 1 d D . .
C14 C -0.0420(4) -0.2552(2) 0.1737(2) 0.0694(10) Uani 0.737(3) 1 d PDU A 1
H14A H 0.0569 -0.2452 0.1706 0.083 Uiso 0.737(3) 1 calc PR A 1
H14B H -0.0893 -0.3248 0.1409 0.083 Uiso 0.737(3) 1 calc PR A 1
H14C H -0.0574 -0.2687 0.2273 0.083 Uiso 0.737(3) 1 calc PR A 1
C15 C -0.0768(3) -0.1140(3) 0.06042(13) 0.0649(8) Uani 0.737(3) 1 d PDU A 1
H15A H -0.1136 -0.0400 0.0456 0.078 Uiso 0.737(3) 1 calc PR A 1
H15B H -0.1252 -0.1812 0.0261 0.078 Uiso 0.737(3) 1 calc PR A 1
H15C H 0.0217 -0.1030 0.0561 0.078 Uiso 0.737(3) 1 calc PR A 1
C16 C -0.2580(2) -0.1562(2) 0.15052(15) 0.0503(6) Uani 0.737(3) 1 d PDU A 1
H16A H -0.2749 -0.1770 0.2030 0.060 Uiso 0.737(3) 1 calc PR A 1
H16B H -0.3072 -0.2202 0.1139 0.060 Uiso 0.737(3) 1 calc PR A 1
H16C H -0.2910 -0.0799 0.1374 0.060 Uiso 0.737(3) 1 calc PR A 1
C14A C 0.0129(7) -0.1965(7) 0.1005(4) 0.059(2) Uani 0.263(3) 1 d PDU A 2
H14D H 0.0561 -0.1338 0.0692 0.070 Uiso 0.263(3) 1 calc PR A 2
H14E H -0.0342 -0.2651 0.0668 0.070 Uiso 0.263(3) 1 calc PR A 2
H14F H 0.0837 -0.2235 0.1381 0.070 Uiso 0.263(3) 1 calc PR A 2
C15A C -0.2083(9) -0.1051(7) 0.0901(5) 0.070(3) Uani 0.263(3) 1 d PDU A 2
H15D H -0.2735 -0.0710 0.1180 0.084 Uiso 0.263(3) 1 calc PR A 2
H15E H -0.2567 -0.1755 0.0585 0.084 Uiso 0.263(3) 1 calc PR A 2
H15F H -0.1679 -0.0442 0.0566 0.084 Uiso 0.263(3) 1 calc PR A 2
C16A C -0.1498(11) -0.2490(6) 0.1986(4) 0.069(3) Uani 0.263(3) 1 d PDU A 2
H16D H -0.0724 -0.2659 0.2359 0.083 Uiso 0.263(3) 1 calc PR A 2
H16E H -0.1873 -0.3215 0.1661 0.083 Uiso 0.263(3) 1 calc PR A 2
H16F H -0.2217 -0.2258 0.2265 0.083 Uiso 0.263(3) 1 calc PR A 2
C21 C 0.09195(12) 0.20477(10) 0.39080(7) 0.0269(2) Uani 1 1 d . . .
C22 C 0.07884(11) 0.21219(10) 0.45929(7) 0.0256(2) Uani 1 1 d . . .
C23 C 0.06848(12) 0.22185(11) 0.54415(7) 0.0262(2) Uani 1 1 d D . .
C24 C -0.07729(15) 0.16462(15) 0.56018(8) 0.0423(3) Uani 1 1 d D . .
H24A H -0.1461 0.2097 0.5337 0.051 Uiso 1 1 calc R . .
H24B H -0.0809 0.1676 0.6159 0.051 Uiso 1 1 calc R . .
H24C H -0.0968 0.0804 0.5410 0.051 Uiso 1 1 calc R . .
C25 C 0.17745(17) 0.15097(15) 0.58918(9) 0.0445(3) Uani 1 1 d D . .
H25A H 0.1551 0.0652 0.5736 0.053 Uiso 1 1 calc R . .
H25B H 0.1759 0.1603 0.6449 0.053 Uiso 1 1 calc R . .
H25C H 0.2693 0.1831 0.5771 0.053 Uiso 1 1 calc R . .
C26 C 0.09957(17) 0.35791(12) 0.57094(8) 0.0398(3) Uani 1 1 d D . .
H26A H 0.1906 0.3933 0.5590 0.048 Uiso 1 1 calc R . .
H26B H 0.0982 0.3647 0.6268 0.048 Uiso 1 1 calc R . .
H26C H 0.0295 0.4010 0.5438 0.048 Uiso 1 1 calc R . .
C31 C 0.33298(11) 0.25214(9) 0.27422(6) 0.02149(18) Uani 1 1 d . . .
C32 C 0.44995(11) 0.20339(10) 0.29589(7) 0.0254(2) Uani 1 1 d . . .
H32 H 0.5330 0.2514 0.2813 0.030 Uiso 1 1 calc R . .
C33 C 0.47790(12) 0.08766(11) 0.33878(7) 0.0284(2) Uani 1 1 d . . .
C34 C 0.58278(17) 0.12825(15) 0.41306(9) 0.0467(3) Uani 1 1 d . . .
H34A H 0.5414 0.1782 0.4469 0.056 Uiso 1 1 calc R . .
H34B H 0.6664 0.1751 0.3983 0.056 Uiso 1 1 calc R . .
H34C H 0.6062 0.0569 0.4405 0.056 Uiso 1 1 calc R . .
C35 C 0.34741(14) 0.01212(12) 0.36264(10) 0.0394(3) Uani 1 1 d . . .
H35A H 0.2827 -0.0163 0.3163 0.047 Uiso 1 1 calc R . .
H35B H 0.3038 0.0622 0.3953 0.047 Uiso 1 1 calc R . .
H35C H 0.3729 -0.0573 0.3915 0.047 Uiso 1 1 calc R . .
C36 C 0.54663(19) 0.00886(15) 0.28565(10) 0.0482(4) Uani 1 1 d . . .
H36A H 0.5736 -0.0606 0.3141 0.058 Uiso 1 1 calc R . .
H36B H 0.6284 0.0574 0.2699 0.058 Uiso 1 1 calc R . .
H36C H 0.4810 -0.0197 0.2397 0.058 Uiso 1 1 calc R . .
Al1 Al 0.29631(3) 0.41761(3) 0.236403(19) 0.02046(6) Uani 1 1 d . . .
C01 C 0.34945(13) 0.54516(11) 0.32573(8) 0.0320(2) Uani 1 1 d . . .
C011 C 0.27682(18) 0.65933(13) 0.31361(11) 0.0489(4) Uani 1 1 d . . .
H01A H 0.3125 0.7183 0.3561 0.059 Uiso 1 1 calc R . .
H01B H 0.1774 0.6359 0.3126 0.059 Uiso 1 1 calc R . .
H01C H 0.2951 0.6953 0.2645 0.059 Uiso 1 1 calc R . .
C012 C 0.32414(17) 0.49380(15) 0.40644(8) 0.0449(3) Uani 1 1 d . . .
H01D H 0.3711 0.4235 0.4159 0.054 Uiso 1 1 calc R . .
H01E H 0.2251 0.4697 0.4069 0.054 Uiso 1 1 calc R . .
H01F H 0.3603 0.5561 0.4469 0.054 Uiso 1 1 calc R . .
C013 C 0.50831(16) 0.58949(17) 0.33194(11) 0.0530(4) Uani 1 1 d . . .
H01G H 0.5287 0.6309 0.2848 0.064 Uiso 1 1 calc R . .
H01H H 0.5574 0.5200 0.3382 0.064 Uiso 1 1 calc R . .
H01I H 0.5381 0.6453 0.3767 0.064 Uiso 1 1 calc R . .
C02 C 0.36935(13) 0.46430(11) 0.13373(7) 0.0296(2) Uani 1 1 d . . .
C021 C 0.36062(17) 0.59762(13) 0.10953(10) 0.0433(3) Uani 1 1 d . . .
H02A H 0.4053 0.6141 0.0633 0.052 Uiso 1 1 calc R . .
H02B H 0.4073 0.6535 0.1518 0.052 Uiso 1 1 calc R . .
H02C H 0.2638 0.6084 0.0984 0.052 Uiso 1 1 calc R . .
C022 C 0.30730(17) 0.37888(14) 0.06226(8) 0.0409(3) Uani 1 1 d . . .
H02D H 0.2121 0.3908 0.0454 0.049 Uiso 1 1 calc R . .
H02E H 0.3088 0.2948 0.0765 0.049 Uiso 1 1 calc R . .
H02F H 0.3620 0.3975 0.0201 0.049 Uiso 1 1 calc R . .
C023 C 0.52625(14) 0.45000(14) 0.14967(9) 0.0394(3) Uani 1 1 d . . .
H02G H 0.5344 0.3664 0.1628 0.047 Uiso 1 1 calc R . .
H02H H 0.5725 0.5044 0.1928 0.047 Uiso 1 1 calc R . .
H02I H 0.5694 0.4703 0.1033 0.047 Uiso 1 1 calc R . .
N1 N 0.08404(9) 0.33916(8) 0.23237(5) 0.02215(16) Uani 1 1 d . . .
C41 C -0.00769(12) 0.40674(11) 0.27477(8) 0.0296(2) Uani 1 1 d . . .
H41A H -0.0158 0.4834 0.2495 0.036 Uiso 1 1 calc R . .
H41B H 0.0377 0.4258 0.3278 0.036 Uiso 1 1 calc R . .
C42 C -0.15469(13) 0.33752(14) 0.27788(10) 0.0421(3) Uani 1 1 d . . .
H42A H -0.2057 0.3271 0.2255 0.050 Uiso 1 1 calc R . .
H42B H -0.2029 0.3836 0.3104 0.050 Uiso 1 1 calc R . .
H42C H -0.1482 0.2582 0.2997 0.050 Uiso 1 1 calc R . .
C51 C 0.01448(13) 0.30057(11) 0.15052(7) 0.0302(2) Uani 1 1 d . . .
H51A H -0.0668 0.2401 0.1537 0.036 Uiso 1 1 calc R . .
H51B H 0.0782 0.2623 0.1238 0.036 Uiso 1 1 calc R . .
C52 C -0.03033(16) 0.40691(14) 0.10194(9) 0.0410(3) Uani 1 1 d . . .
H52A H -0.1094 0.4335 0.1213 0.049 Uiso 1 1 calc R . .
H52B H -0.0561 0.3800 0.0476 0.049 Uiso 1 1 calc R . .
H52C H 0.0462 0.4741 0.1063 0.049 Uiso 1 1 calc R . .
F1 F 0.3098(5) 0.9259(7) 0.0801(3) 0.183(3) Uani 0.50 1 d P . .
F2 F 0.3462(6) 0.7981(4) -0.0441(3) 0.169(2) Uani 0.50 1 d P . .
C101 C 0.3980(4) 0.9536(5) 0.0402(3) 0.1173(14) Uani 1 1 d . . .
H101 H 0.3230 0.9162 0.0683 0.150 Uiso 0.50 1 d P . .
C102 C 0.4260(5) 0.8933(3) -0.0241(3) 0.1083(12) Uani 1 1 d . . .
H102 H 0.3685 0.8151 -0.0405 0.150 Uiso 0.50 1 d P . .
C103 C 0.5268(6) 0.9355(4) -0.0655(2) 0.1187(14) Uani 1 1 d . . .
H103 H 0.5455 0.8909 -0.1105 0.142 Uiso 1 1 calc R . .

loop_
_atom_site_aniso_label
_atom_site_aniso_U_11
_atom_site_aniso_U_22
_atom_site_aniso_U_33
_atom_site_aniso_U_23
_atom_site_aniso_U_13
_atom_site_aniso_U_12
Ge1 0.01841(6) 0.01770(6) 0.02284(6) 0.00028(4) 0.00420(4) -0.00071(4)
C11 0.0275(5) 0.0232(5) 0.0311(5) 0.0006(4) 0.0037(4) -0.0005(4)
C12 0.0285(5) 0.0234(5) 0.0289(5) 0.0016(4) 0.0005(4) 0.0018(4)
C13 0.0348(6) 0.0265(5) 0.0303(5) -0.0059(4) -0.0027(5) 0.0004(4)
C14 0.083(2) 0.0280(10) 0.091(2) -0.0149(12) -0.0215(17) 0.0205(12)
C15 0.0685(17) 0.0830(19) 0.0341(10) -0.0140(11) 0.0059(10) -0.0146(14)
C16 0.0349(10) 0.0493(12) 0.0588(14) -0.0125(10) -0.0033(9) -0.0083(8)
C14A 0.059(4) 0.056(4) 0.061(4) -0.029(3) 0.016(3) 0.004(3)
C15A 0.068(5) 0.064(4) 0.069(5) -0.026(4) -0.039(4) 0.025(4)
C16A 0.104(7) 0.042(3) 0.045(3) -0.007(3) 0.006(4) -0.037(4)
C21 0.0252(5) 0.0260(5) 0.0294(5) 0.0011(4) 0.0074(4) 0.0005(4)
C22 0.0232(5) 0.0236(5) 0.0304(5) 0.0011(4) 0.0066(4) 0.0020(4)
C23 0.0271(5) 0.0262(5) 0.0249(5) -0.0011(4) 0.0045(4) 0.0023(4)
C24 0.0370(7) 0.0545(8) 0.0338(6) -0.0061(6) 0.0148(5) -0.0067(6)
C25 0.0508(8) 0.0454(8) 0.0373(7) 0.0012(6) -0.0048(6) 0.0175(6)
C26 0.0538(8) 0.0291(6) 0.0362(6) -0.0040(5) 0.0077(6) 0.0046(5)
C31 0.0197(4) 0.0205(4) 0.0242(4) 0.0029(3) 0.0048(4) 0.0013(3)
C32 0.0212(5) 0.0254(5) 0.0299(5) 0.0071(4) 0.0057(4) 0.0027(4)
C33 0.0251(5) 0.0287(5) 0.0330(5) 0.0096(4) 0.0043(4) 0.0081(4)
C34 0.0452(8) 0.0492(8) 0.0412(7) 0.0139(6) -0.0071(6) 0.0034(6)
C35 0.0333(6) 0.0280(6) 0.0583(8) 0.0191(6) 0.0084(6) 0.0057(5)
C36 0.0585(9) 0.0467(8) 0.0494(8) 0.0122(6) 0.0169(7) 0.0312(7)
Al1 0.01862(14) 0.01764(14) 0.02473(14) 0.00212(11) 0.00371(11) 0.00089(10)
C01 0.0268(5) 0.0269(5) 0.0392(6) -0.0078(5) 0.0035(5) -0.0046(4)
C011 0.0528(9) 0.0268(6) 0.0677(10) -0.0107(6) 0.0156(8) 0.0026(6)
C012 0.0459(8) 0.0502(8) 0.0325(6) -0.0121(6) 0.0002(6) -0.0063(6)
C013 0.0310(7) 0.0568(9) 0.0638(10) -0.0197(8) 0.0042(7) -0.0127(6)
C02 0.0316(5) 0.0273(5) 0.0316(5) 0.0087(4) 0.0100(4) 0.0047(4)
C021 0.0488(8) 0.0339(7) 0.0504(8) 0.0199(6) 0.0161(6) 0.0069(6)
C022 0.0485(8) 0.0468(8) 0.0294(6) 0.0028(5) 0.0109(6) 0.0086(6)
C023 0.0324(6) 0.0450(7) 0.0443(7) 0.0111(6) 0.0164(5) 0.0064(5)
N1 0.0185(4) 0.0202(4) 0.0269(4) 0.0004(3) 0.0015(3) 0.0019(3)
C41 0.0216(5) 0.0262(5) 0.0425(6) 0.0003(4) 0.0075(4) 0.0059(4)
C42 0.0208(5) 0.0448(7) 0.0624(9) 0.0048(7) 0.0113(6) 0.0054(5)
C51 0.0293(5) 0.0282(5) 0.0297(5) 0.0010(4) -0.0049(4) 0.0015(4)
C52 0.0399(7) 0.0400(7) 0.0404(7) 0.0090(6) -0.0077(6) 0.0085(5)
F1 0.106(3) 0.338(8) 0.133(4) 0.098(5) 0.041(3) 0.092(4)
F2 0.213(5) 0.085(2) 0.159(4) 0.041(3) -0.094(4) -0.029(3)
C101 0.092(2) 0.169(4) 0.107(3) 0.068(3) 0.019(2) 0.065(3)
C102 0.138(3) 0.0701(17) 0.098(2) 0.0206(17) -0.051(2) 0.0166(19)
C103 0.175(4) 0.113(3) 0.086(2) 0.030(2) 0.001(3) 0.094(3)

loop_
_atom_type_symbol
_atom_type_description
_atom_type_scat_dispersion_real
_atom_type_scat_dispersion_imag
_atom_type_scat_source
C C 0.0033 0.0016 'International Tables Vol C Tables 4.2.6.8 and 6.1.1.4'
H H 0.0000 0.0000 'International Tables Vol C Tables 4.2.6.8 and 6.1.1.4'
N N 0.0061 0.0033 'International Tables Vol C Tables 4.2.6.8 and 6.1.1.4'
F F 0.0171 0.0103 'International Tables Vol C Tables 4.2.6.8 and 6.1.1.4'
Al Al 0.0645 0.0514 'International Tables Vol C Tables 4.2.6.8 and 6.1.1.4'
Ge Ge 0.1547 1.8001 'International Tables Vol C Tables 4.2.6.8 and 6.1.1.4'

loop_
_geom_angle_atom_site_label_1
_geom_angle_atom_site_label_2
_geom_angle_atom_site_label_3
_geom_angle
_geom_angle_site_symmetry_1
_geom_angle_site_symmetry_3
C11 Ge1 C21 109.24(5) . .
C11 Ge1 C31 121.99(5) . .
C21 Ge1 C31 118.19(5) . .
C11 Ge1 N1 106.87(5) . .
C21 Ge1 N1 106.92(5) . .
C31 Ge1 N1 89.90(4) . .
C11 Ge1 Al1 132.92(4) . .
C21 Ge1 Al1 115.55(4) . .
C31 Ge1 Al1 43.91(3) . .
N1 Ge1 Al1 46.93(3) . .
C12 C11 Ge1 175.64(11) . .
C11 C12 C13 177.64(13) . .
C15A C13 C12 109.9(3) . .
C15A C13 C14 140.3(3) . .
C12 C13 C14 109.60(14) . .
C15A C13 C15 58.3(4) . .
C12 C13 C15 107.21(14) . .
C14 C13 C15 112.6(2) . .
C15A C13 C16 51.2(4) . .
C12 C13 C16 109.24(12) . .
C14 C13 C16 110.43(19) . .
C15 C13 C16 107.63(17) . .
C15A C13 C16A 114.0(6) . .
C12 C13 C16A 110.0(2) . .
C14 C13 C16A 46.2(4) . .
C15 C13 C16A 141.9(3) . .
C16 C13 C16A 67.0(4) . .
C15A C13 C14A 110.1(5) . .
C12 C13 C14A 108.8(3) . .
C14 C13 C14A 59.7(3) . .
C15 C13 C14A 55.8(3) . .
C16 C13 C14A 141.7(3) . .
C16A C13 C14A 103.7(5) . .
C13 C14 H14A 109.5 . .
C13 C14 H14B 109.5 . .
C13 C14 H14C 109.5 . .
C13 C15 H15A 109.5 . .
C13 C15 H15B 109.5 . .
C13 C15 H15C 109.5 . .
C13 C16 H16A 109.5 . .
C13 C16 H16B 109.5 . .
C13 C16 H16C 109.5 . .
C13 C14A H14D 109.5 . .
C13 C14A H14E 109.5 . .
H14D C14A H14E 109.5 . .
C13 C14A H14F 109.5 . .
H14D C14A H14F 109.5 . .
H14E C14A H14F 109.5 . .
C13 C15A H15D 109.5 . .
C13 C15A H15E 109.5 . .
H15D C15A H15E 109.5 . .
C13 C15A H15F 109.5 . .
H15D C15A H15F 109.5 . .
H15E C15A H15F 109.5 . .
C13 C16A H16D 109.5 . .
C13 C16A H16E 109.5 . .
H16D C16A H16E 109.5 . .
C13 C16A H16F 109.5 . .
H16D C16A H16F 109.5 . .
H16E C16A H16F 109.5 . .
C22 C21 Ge1 171.45(10) . .
C21 C22 C23 177.86(12) . .
C22 C23 C24 110.41(10) . .
C22 C23 C26 108.95(10) . .
C24 C23 C26 110.48(11) . .
C22 C23 C25 108.38(10) . .
C24 C23 C25 108.67(12) . .
C26 C23 C25 109.93(11) . .
C23 C24 H24A 109.5 . .
C23 C24 H24B 109.5 . .
H24A C24 H24B 109.5 . .
C23 C24 H24C 109.5 . .
H24A C24 H24C 109.5 . .
H24B C24 H24C 109.5 . .
C23 C25 H25A 109.5 . .
C23 C25 H25B 109.5 . .
H25A C25 H25B 109.5 . .
C23 C25 H25C 109.5 . .
H25A C25 H25C 109.5 . .
H25B C25 H25C 109.5 . .
C23 C26 H26A 109.5 . .
C23 C26 H26B 109.5 . .
H26A C26 H26B 109.5 . .
C23 C26 H26C 109.5 . .
H26A C26 H26C 109.5 . .
H26B C26 H26C 109.5 . .
C32 C31 Ge1 130.79(8) . .
C32 C31 Al1 133.79(8) . .
Ge1 C31 Al1 94.52(5) . .
C31 C32 C33 133.06(10) . .
C31 C32 H32 113.5 . .
C33 C32 H32 113.5 . .
C35 C33 C32 113.72(10) . .
C35 C33 C36 109.71(12) . .
C32 C33 C36 108.58(10) . .
C35 C33 C34 109.01(11) . .
C32 C33 C34 107.21(11) . .
C36 C33 C34 108.46(12) . .
C33 C34 H34A 109.5 . .
C33 C34 H34B 109.5 . .
H34A C34 H34B 109.5 . .
C33 C34 H34C 109.5 . .
H34A C34 H34C 109.5 . .
H34B C34 H34C 109.5 . .
C33 C35 H35A 109.5 . .
C33 C35 H35B 109.5 . .
H35A C35 H35B 109.5 . .
C33 C35 H35C 109.5 . .
H35A C35 H35C 109.5 . .
H35B C35 H35C 109.5 . .
C33 C36 H36A 109.5 . .
C33 C36 H36B 109.5 . .
H36A C36 H36B 109.5 . .
C33 C36 H36C 109.5 . .
H36A C36 H36C 109.5 . .
H36B C36 H36C 109.5 . .
C31 Al1 C01 110.30(5) . .
C31 Al1 C02 114.25(5) . .
C01 Al1 C02 116.05(5) . .
C31 Al1 N1 83.83(4) . .
C01 Al1 N1 109.52(5) . .
C02 Al1 N1 118.55(5) . .
C31 Al1 Ge1 41.57(3) . .
C01 Al1 Ge1 110.61(4) . .
C02 Al1 Ge1 133.21(4) . .
N1 Al1 Ge1 43.11(3) . .
C011 C01 C012 108.07(12) . .
C011 C01 C013 107.05(12) . .
C012 C01 C013 106.05(12) . .
C011 C01 Al1 114.20(10) . .
C012 C01 Al1 113.42(9) . .
C013 C01 Al1 107.55(9) . .
C01 C011 H01A 109.5 . .
C01 C011 H01B 109.5 . .
H01A C011 H01B 109.5 . .
C01 C011 H01C 109.5 . .
H01A C011 H01C 109.5 . .
H01B C011 H01C 109.5 . .
C01 C012 H01D 109.5 . .
C01 C012 H01E 109.5 . .
H01D C012 H01E 109.5 . .
C01 C012 H01F 109.5 . .
H01D C012 H01F 109.5 . .
H01E C012 H01F 109.5 . .
C01 C013 H01G 109.5 . .
C01 C013 H01H 109.5 . .
H01G C013 H01H 109.5 . .
C01 C013 H01I 109.5 . .
H01G C013 H01I 109.5 . .
H01H C013 H01I 109.5 . .
C022 C02 C021 107.97(11) . .
C022 C02 C023 105.36(11) . .
C021 C02 C023 107.90(11) . .
C022 C02 Al1 115.82(9) . .
C021 C02 Al1 115.05(9) . .
C023 C02 Al1 103.96(8) . .
C02 C021 H02A 109.5 . .
C02 C021 H02B 109.5 . .
H02A C021 H02B 109.5 . .
C02 C021 H02C 109.5 . .
H02A C021 H02C 109.5 . .
H02B C021 H02C 109.5 . .
C02 C022 H02D 109.5 . .
C02 C022 H02E 109.5 . .
H02D C022 H02E 109.5 . .
C02 C022 H02F 109.5 . .
H02D C022 H02F 109.5 . .
H02E C022 H02F 109.5 . .
C02 C023 H02G 109.5 . .
C02 C023 H02H 109.5 . .
H02G C023 H02H 109.5 . .
C02 C023 H02I 109.5 . .
H02G C023 H02I 109.5 . .
H02H C023 H02I 109.5 . .
C41 N1 C51 110.85(9) . .
C41 N1 Ge1 113.84(7) . .
C51 N1 Ge1 109.85(7) . .
C41 N1 Al1 117.85(7) . .
C51 N1 Al1 112.82(7) . .
Ge1 N1 Al1 89.96(4) . .
N1 C41 C42 114.96(10) . .
N1 C41 H41A 108.5 . .
C42 C41 H41A 108.5 . .
N1 C41 H41B 108.5 . .
C42 C41 H41B 108.5 . .
H41A C41 H41B 107.5 . .
C41 C42 H42A 109.5 . .
C41 C42 H42B 109.5 . .
H42A C42 H42B 109.5 . .
C41 C42 H42C 109.5 . .
H42A C42 H42C 109.5 . .
H42B C42 H42C 109.5 . .
N1 C51 C52 113.55(10) . .
N1 C51 H51A 108.9 . .
C52 C51 H51A 108.9 . .
N1 C51 H51B 108.9 . .
C52 C51 H51B 108.9 . .
H51A C51 H51B 107.7 . .
C51 C52 H52A 109.5 . .
C51 C52 H52B 109.5 . .
H52A C52 H52B 109.5 . .
C51 C52 H52C 109.5 . .
H52A C52 H52C 109.5 . .
H52B C52 H52C 109.5 . .
C101 F1 H101 38.5 . .
C102 F2 H102 15.1 . .
F1 C101 C102 129.3(7) . .
F1 C101 C103 109.6(7) . 2_675
C102 C101 C103 121.1(4) . 2_675
F1 C101 H101 10.4 . .
C102 C101 H101 119.1 . .
C103 C101 H101 119.8 2_675 .
F2 C102 C103 120.9(6) . .
F2 C102 C101 115.2(7) . .
C103 C102 C101 123.7(4) . .
F2 C102 H102 4.1 . .
C103 C102 H102 118.2 . .
C101 C102 H102 118.1 . .
C102 C103 C101 115.2(4) . 2_675
C102 C103 H103 122.4 . .
C101 C103 H103 122.4 2_675 .

loop_
_geom_bond_atom_site_label_1
_geom_bond_atom_site_label_2
_geom_bond_distance
_geom_bond_site_symmetry_2
Ge1 C11 1.8890(12) .
Ge1 C21 1.8906(12) .
Ge1 C31 1.9167(11) .
Ge1 N1 1.9677(9) .
Ge1 Al1 2.8795(5) .
C11 C12 1.1966(16) .
C12 C13 1.4737(16) .
C13 C15A 1.445(6) .
C13 C14 1.488(3) .
C13 C15 1.536(3) .
C13 C16 1.551(2) .
C13 C16A 1.553(6) .
C13 C14A 1.596(6) .
C14 H14A 0.9599 .
C14 H14B 0.9599 .
C14 H14C 0.9599 .
C15 H15A 0.9599 .
C15 H15B 0.9599 .
C15 H15C 0.9599 .
C16 H16A 0.9599 .
C16 H16B 0.9599 .
C16 H16C 0.9599 .
C14A H14D 0.9599 .
C14A H14E 0.9599 .
C14A H14F 0.9599 .
C15A H15D 0.9599 .
C15A H15E 0.9599 .
C15A H15F 0.9599 .
C16A H16D 0.9599 .
C16A H16E 0.9599 .
C16A H16F 0.9599 .
C21 C22 1.1995(16) .
C22 C23 1.4733(16) .
C23 C24 1.5225(17) .
C23 C26 1.5312(17) .
C23 C25 1.5380(18) .
C24 H24A 0.9599 .
C24 H24B 0.9599 .
C24 H24C 0.9599 .
C25 H25A 0.9599 .
C25 H25B 0.9599 .
C25 H25C 0.9599 .
C26 H26A 0.9599 .
C26 H26B 0.9599 .
C26 H26C 0.9599 .
C31 C32 1.3389(14) .
C31 Al1 2.0032(11) .
C32 C33 1.5172(15) .
C32 H32 0.9600 .
C33 C35 1.5146(17) .
C33 C36 1.5317(19) .
C33 C34 1.5330(19) .
C34 H34A 0.9599 .
C34 H34B 0.9599 .
C34 H34C 0.9599 .
C35 H35A 0.9599 .
C35 H35B 0.9599 .
C35 H35C 0.9599 .
C36 H36A 0.9599 .
C36 H36B 0.9599 .
C36 H36C 0.9599 .
Al1 C01 2.0205(13) .
Al1 C02 2.0265(12) .
Al1 N1 2.1037(10) .
C01 C011 1.533(2) .
C01 C012 1.535(2) .
C01 C013 1.5359(19) .
C011 H01A 0.9599 .
C011 H01B 0.9599 .
C011 H01C 0.9599 .
C012 H01D 0.9599 .
C012 H01E 0.9599 .
C012 H01F 0.9599 .
C013 H01G 0.9599 .
C013 H01H 0.9599 .
C013 H01I 0.9599 .
C02 C022 1.5299(19) .
C02 C021 1.5383(18) .
C02 C023 1.5447(18) .
C021 H02A 0.9599 .
C021 H02B 0.9599 .
C021 H02C 0.9599 .
C022 H02D 0.9599 .
C022 H02E 0.9599 .
C022 H02F 0.9599 .
C023 H02G 0.9599 .
C023 H02H 0.9599 .
C023 H02I 0.9599 .
N1 C41 1.4960(14) .
N1 C51 1.4969(15) .
C41 C42 1.5214(17) .
C41 H41A 0.9600 .
C41 H41B 0.9600 .
C42 H42A 0.9599 .
C42 H42B 0.9599 .
C42 H42C 0.9599 .
C51 C52 1.5248(17) .
C51 H51A 0.9600 .
C51 H51B 0.9600 .
C52 H52A 0.9599 .
C52 H52B 0.9599 .
C52 H52C 0.9599 .
F1 C101 1.175(5) .
F1 H101 0.2824 .
F2 C102 1.219(5) .
F2 H102 0.2634 .
C101 C102 1.356(5) .
C101 C103 1.356(6) 2_675
C101 H101 0.9703 .
C102 C103 1.318(6) .
C102 H102 0.9675 .
C103 C101 1.356(6) 2_675
C103 H103 0.9600 .

loop_
_geom_torsion_atom_site_label_1
_geom_torsion_atom_site_label_2
_geom_torsion_atom_site_label_3
_geom_torsion_atom_site_label_4
_geom_torsion
_geom_torsion_site_symmetry_1
_geom_torsion_site_symmetry_4
C21 Ge1 C11 C12 -162.6(14) . .
C31 Ge1 C11 C12 -18.7(15) . .
N1 Ge1 C11 C12 82.1(15) . .
Al1 Ge1 C11 C12 35.9(15) . .
Ge1 C11 C12 C13 -35(4) . .
C11 C12 C13 C15A -60(3) . .
C11 C12 C13 C14 124(3) . .
C11 C12 C13 C15 2(3) . .
C11 C12 C13 C16 -115(3) . .
C11 C12 C13 C16A 173(3) . .
C11 C12 C13 C14A 60(3) . .
C11 Ge1 C21 C22 128.1(7) . .
C31 Ge1 C21 C22 -17.3(7) . .
N1 Ge1 C21 C22 -116.6(7) . .
Al1 Ge1 C21 C22 -66.8(7) . .
Ge1 C21 C22 C23 1(4) . .
C21 C22 C23 C24 -159(3) . .
C21 C22 C23 C26 80(3) . .
C21 C22 C23 C25 -40(3) . .
C11 Ge1 C31 C32 -69.30(12) . .
C21 Ge1 C31 C32 71.54(12) . .
N1 Ge1 C31 C32 -179.24(11) . .
Al1 Ge1 C31 C32 170.11(13) . .
C11 Ge1 C31 Al1 120.59(5) . .
C21 Ge1 C31 Al1 -98.56(5) . .
N1 Ge1 C31 Al1 10.65(4) . .
Ge1 C31 C32 C33 0.0(2) . .
Al1 C31 C32 C33 166.27(10) . .
C31 C32 C33 C35 -0.6(2) . .
C31 C32 C33 C36 121.85(15) . .
C31 C32 C33 C34 -121.16(15) . .
C32 C31 Al1 C01 -71.07(12) . .
Ge1 C31 Al1 C01 98.55(5) . .
C32 C31 Al1 C02 61.78(13) . .
Ge1 C31 Al1 C02 -128.60(5) . .
C32 C31 Al1 N1 -179.63(12) . .
Ge1 C31 Al1 N1 -10.02(4) . .
C32 C31 Al1 Ge1 -169.62(14) . .
C11 Ge1 Al1 C31 -94.41(7) . .
C21 Ge1 Al1 C31 104.97(6) . .
N1 Ge1 Al1 C31 -165.34(6) . .
C11 Ge1 Al1 C01 167.85(6) . .
C21 Ge1 Al1 C01 7.24(6) . .
C31 Ge1 Al1 C01 -97.73(6) . .
N1 Ge1 Al1 C01 96.93(6) . .
C11 Ge1 Al1 C02 -16.54(7) . .
C21 Ge1 Al1 C02 -177.16(6) . .
C31 Ge1 Al1 C02 77.88(7) . .
N1 Ge1 Al1 C02 -87.46(6) . .
C11 Ge1 Al1 N1 70.93(6) . .
C21 Ge1 Al1 N1 -89.69(5) . .
C31 Ge1 Al1 N1 165.34(6) . .
C31 Al1 C01 C011 -157.90(10) . .
C02 Al1 C01 C011 70.17(11) . .
N1 Al1 C01 C011 -67.36(11) . .
Ge1 Al1 C01 C011 -113.39(10) . .
C31 Al1 C01 C012 -33.48(11) . .
C02 Al1 C01 C012 -165.40(10) . .
N1 Al1 C01 C012 57.07(11) . .
Ge1 Al1 C01 C012 11.04(11) . .
C31 Al1 C01 C013 83.46(11) . .
C02 Al1 C01 C013 -48.47(12) . .
N1 Al1 C01 C013 174.00(10) . .
Ge1 Al1 C01 C013 127.97(10) . .
C31 Al1 C02 C022 60.86(11) . .
C01 Al1 C02 C022 -169.08(9) . .
N1 Al1 C02 C022 -35.50(11) . .
Ge1 Al1 C02 C022 15.50(12) . .
C31 Al1 C02 C021 -171.96(9) . .
C01 Al1 C02 C021 -41.89(12) . .
N1 Al1 C02 C021 91.68(11) . .
Ge1 Al1 C02 C021 142.68(9) . .
C31 Al1 C02 C023 -54.20(10) . .
C01 Al1 C02 C023 75.87(10) . .
N1 Al1 C02 C023 -150.56(8) . .
Ge1 Al1 C02 C023 -99.56(9) . .
C11 Ge1 N1 C41 105.63(8) . .
C21 Ge1 N1 C41 -11.25(8) . .
C31 Ge1 N1 C41 -130.80(8) . .
Al1 Ge1 N1 C41 -120.69(8) . .
C11 Ge1 N1 C51 -19.35(8) . .
C21 Ge1 N1 C51 -136.23(8) . .
C31 Ge1 N1 C51 104.23(8) . .
Al1 Ge1 N1 C51 114.33(8) . .
C11 Ge1 N1 Al1 -133.68(4) . .
C21 Ge1 N1 Al1 109.44(4) . .
C31 Ge1 N1 Al1 -10.11(4) . .
C31 Al1 N1 C41 126.90(8) . .
C01 Al1 N1 C41 17.52(9) . .
C02 Al1 N1 C41 -118.80(8) . .
Ge1 Al1 N1 C41 117.18(9) . .
C31 Al1 N1 C51 -101.87(8) . .
C01 Al1 N1 C51 148.74(8) . .
C02 Al1 N1 C51 12.42(9) . .
Ge1 Al1 N1 C51 -111.60(8) . .
C31 Al1 N1 Ge1 9.72(4) . .
C01 Al1 N1 Ge1 -99.66(5) . .
C02 Al1 N1 Ge1 124.02(5) . .
C51 N1 C41 C42 55.03(14) . .
Ge1 N1 C41 C42 -69.41(12) . .
Al1 N1 C41 C42 -172.86(9) . .
C41 N1 C51 C52 54.90(13) . .
Ge1 N1 C51 C52 -178.42(9) . .
Al1 N1 C51 C52 -79.73(11) . .
F1 C101 C102 F2 1.7(6) . .
C103 C101 C102 F2 -175.8(3) 2_675 .
F1 C101 C102 C103 178.3(4) . .
C103 C101 C102 C103 0.8(5) 2_675 .
F2 C102 C103 C101 175.6(3) . 2_675
C101 C102 C103 C101 -0.8(5) . 2_675
